data_2219367
loop_
_publ_author_name
'Khalighi, Aida'
'Ahmadi, Roya'
'Amani, Vahid'
'Khavasi, Hamid Reza'

_publ_section_title
;
 Dichlorido(5,5'-dimethyl-2,2'-bipyridine-\k^2^<i>N</i>,<i>N</i>')zinc(II)
;
_journal_coeditor_code HK2517
_journal_issue 9
_journal_name_full 'Acta Crystallographica Section E'
_journal_page_first m1211
_journal_page_last m1212
_journal_paper_doi 10.1107/S1600536808027104
_journal_volume 64
_journal_year 2008
_chemical_formula_iupac '[Zn Cl2 (C12 H12 N2)]'
_chemical_formula_moiety 'C12 H12 Cl2 N2 Zn'
_chemical_formula_sum 'C12 H12 Cl2 N2 Zn'
_chemical_formula_weight 320.53
_chemical_name_systematic
;
Dichlorido(5,5'-dimethyl-2,2'-bipyridine-\k^2^<i>N</i>,<i>N</i>')zinc(II)
;
_space_group_IT_number 33
_symmetry_cell_setting orthorhombic
_symmetry_space_group_name_Hall 'P 2c -2n'
_symmetry_space_group_name_H-M 'P n a 21'
_atom_sites_solution_hydrogens geom
_atom_sites_solution_primary direct
_atom_sites_solution_secondary difmap
_audit_creation_method SHELXL-97
_cell_angle_alpha 90.00
_cell_angle_beta 90.00
_cell_angle_gamma 90.00
_cell_formula_units_Z 8
_cell_length_a 16.267(2)
_cell_length_b 11.1704(16)
_cell_length_c 14.9328(14)
_cell_measurement_reflns_used 2610
_cell_measurement_temperature 298(2)
_cell_measurement_theta_max 29.30
_cell_measurement_theta_min 2.21
_cell_volume 2713.4(6)
_computing_cell_refinement 'SMART (Bruker, 1998)'
_computing_data_collection 'SMART (Bruker, 1998)'
_computing_data_reduction 'SAINT (Bruker, 1998)'
_computing_molecular_graphics 'ORTEP-3 for Windows (Farrugia, 1997)'
_computing_publication_material 'WinGX (Farrugia, 1999)'
_computing_structure_refinement 'SHELXTL (Sheldrick, 2008)'
_computing_structure_solution 'SHELXTL (Sheldrick, 2008)'
_diffrn_ambient_temperature 298(2)
_diffrn_measured_fraction_theta_full 0.987
_diffrn_measured_fraction_theta_max 0.987
_diffrn_measurement_device_type 'Bruker SMART CCD area-detector'
_diffrn_measurement_method '\f and \w'
_diffrn_radiation_monochromator graphite
_diffrn_radiation_source 'fine-focus sealed tube'
_diffrn_radiation_type MoK\a
_diffrn_radiation_wavelength 0.71073
_diffrn_reflns_av_R_equivalents 0.0661
_diffrn_reflns_av_sigmaI/netI 0.0629
_diffrn_reflns_limit_h_max 13
_diffrn_reflns_limit_h_min -22
_diffrn_reflns_limit_k_max 15
_diffrn_reflns_limit_k_min -13
_diffrn_reflns_limit_l_max 20
_diffrn_reflns_limit_l_min -20
_diffrn_reflns_number 14309
_diffrn_reflns_theta_full 29.30
_diffrn_reflns_theta_max 29.30
_diffrn_reflns_theta_min 2.21
_diffrn_standards_number 0
_exptl_absorpt_coefficient_mu 2.182
_exptl_absorpt_correction_T_max 0.8600
_exptl_absorpt_correction_T_min 0.6120
_exptl_absorpt_correction_type multi-scan
_exptl_absorpt_process_details '(SADABS; Sheldrick, 1998)'
_exptl_crystal_colour colorless
_exptl_crystal_density_diffrn 1.569
_exptl_crystal_density_method 'not measured'
_exptl_crystal_description block
_exptl_crystal_F_000 1296
_exptl_crystal_size_max 0.28
_exptl_crystal_size_mid 0.20
_exptl_crystal_size_min 0.07
_refine_diff_density_max 0.294
_refine_diff_density_min -0.304
_refine_ls_abs_structure_details 'Flack (1983), 3320 Friedel pairs'
_refine_ls_abs_structure_Flack 0.07(3)
_refine_ls_extinction_method none
_refine_ls_goodness_of_fit_ref 1.075
_refine_ls_hydrogen_treatment constr
_refine_ls_matrix_type full
_refine_ls_number_parameters 307
_refine_ls_number_reflns 7167
_refine_ls_number_restraints 1
_refine_ls_restrained_S_all 1.075
_refine_ls_R_factor_all 0.1167
_refine_ls_R_factor_gt 0.0658
_refine_ls_shift/su_max 0.045
_refine_ls_shift/su_mean 0.030
_refine_ls_structure_factor_coef Fsqd
_refine_ls_weighting_details 'calc w=1/[\s^2^(Fo^2^)+(0.0545P)^2^+2.0209P] where P=(Fo^2^+2Fc^2^)/3'
_refine_ls_weighting_scheme calc
_refine_ls_wR_factor_gt 0.1302
_refine_ls_wR_factor_ref 0.1500
_reflns_number_gt 4463
_reflns_number_total 7167
_reflns_threshold_expression I>2\s(I)
_cod_data_source_file hk2517.cif
_cod_data_source_block I
_cod_database_code 2219367
_cod_database_fobs_code 2219367

loop_
_symmetry_equiv_pos_as_xyz
'x, y, z'
'-x, -y, z+1/2'
'-x+1/2, y+1/2, z+1/2'
'x+1/2, -y+1/2, z'

loop_
_atom_site_type_symbol
_atom_site_label
_atom_site_fract_x
_atom_site_fract_y
_atom_site_fract_z
_atom_site_U_iso_or_equiv
_atom_site_adp_type
_atom_site_calc_flag
_atom_site_refinement_flags
_atom_site_occupancy
Zn Zn1 -0.27268(5) -0.87606(8) -0.43784(5) 0.0530(4) Uani d . 1
Zn Zn2 -0.77530(5) -1.11325(7) -0.47118(5) 0.0521(3) Uani d . 1
Cl Cl1 -0.33658(15) -0.9839(2) -0.33543(19) 0.0872(8) Uani d . 1
Cl Cl2 -0.35350(12) -0.7899(2) -0.53825(16) 0.0671(6) Uani d . 1
Cl Cl3 -0.84859(13) -1.0208(2) -0.36748(16) 0.0644(6) Uani d . 1
Cl Cl4 -0.84271(14) -1.2264(2) -0.56774(19) 0.0823(8) Uani d . 1
N N1 -0.1798(4) -0.7734(5) -0.3840(4) 0.0508(16) Uani d . 1
N N2 -0.1730(4) -0.9564(5) -0.4975(4) 0.0508(15) Uani d . 1
N N3 -0.6710(4) -1.1912(5) -0.4188(4) 0.0521(14) Uani d . 1
N N4 -0.6855(4) -1.0095(6) -0.5312(5) 0.0503(15) Uani d . 1
C C1 -0.1882(5) -0.6828(7) -0.3260(5) 0.0541(18) Uani d . 1
H H1 -0.2408 -0.6608 -0.3081 0.065 Uiso calc R 1
C C2 -0.1206(6) -0.6198(7) -0.2909(6) 0.060(2) Uani d . 1
C C3 -0.1361(7) -0.5168(8) -0.2285(6) 0.089(3) Uani d . 1
H H3A -0.1689 -0.4576 -0.2584 0.107 Uiso calc R 1
H H3B -0.0846 -0.4819 -0.2108 0.107 Uiso calc R 1
H H3C -0.1648 -0.5449 -0.1764 0.107 Uiso calc R 1
C C4 -0.0441(6) -0.6540(9) -0.3175(6) 0.071(2) Uani d . 1
H H4 0.0018 -0.6146 -0.2949 0.085 Uiso calc R 1
C C5 -0.0340(5) -0.7457(9) -0.3773(6) 0.062(2) Uani d . 1
H H5 0.0183 -0.7674 -0.3963 0.075 Uiso calc R 1
C C6 -0.1031(5) -0.8063(7) -0.4095(5) 0.0524(19) Uani d . 1
C C7 -0.1007(4) -0.9082(7) -0.4741(6) 0.0459(17) Uani d . 1
C C8 -0.0275(5) -0.9510(8) -0.5090(5) 0.061(2) Uani d . 1
H H8 0.0226 -0.9168 -0.4930 0.073 Uiso calc R 1
C C9 -0.0309(5) -1.0467(9) -0.5686(6) 0.069(3) Uani d . 1
H H9 0.0177 -1.0773 -0.5921 0.082 Uiso calc R 1
C C10 -0.1045(7) -1.0967(8) -0.5934(6) 0.062(3) Uani d . 1
C C11 -0.1117(7) -1.1986(8) -0.6598(6) 0.082(3) Uani d . 1
H H11A -0.1368 -1.2664 -0.6311 0.098 Uiso calc R 1
H H11B -0.0579 -1.2202 -0.6807 0.098 Uiso calc R 1
H H11C -0.1449 -1.1739 -0.7096 0.098 Uiso calc R 1
C C12 -0.1746(5) -1.0486(7) -0.5547(6) 0.057(2) Uani d . 1
H H12 -0.2252 -1.0820 -0.5694 0.068 Uiso calc R 1
C C13 -0.6682(5) -1.2826(7) -0.3606(6) 0.059(2) Uani d . 1
H H13 -0.7178 -1.3166 -0.3429 0.071 Uiso calc R 1
C C14 -0.5966(6) -1.3302(9) -0.3250(6) 0.067(2) Uani d . 1
C C15 -0.5985(7) -1.4306(9) -0.2602(6) 0.089(3) Uani d . 1
H H15A -0.6285 -1.4068 -0.2078 0.107 Uiso calc R 1
H H15B -0.5434 -1.4516 -0.2438 0.107 Uiso calc R 1
H H15C -0.6251 -1.4985 -0.2871 0.107 Uiso calc R 1
C C16 -0.5243(6) -1.2783(9) -0.3560(7) 0.074(3) Uani d . 1
H H16 -0.4741 -1.3087 -0.3370 0.089 Uiso calc R 1
C C17 -0.5255(5) -1.1830(9) -0.4141(6) 0.074(2) Uani d . 1
H H17 -0.4765 -1.1473 -0.4322 0.089 Uiso calc R 1
C C18 -0.6005(5) -1.1398(8) -0.4458(7) 0.0552(19) Uani d . 1
C C19 -0.6087(4) -1.0390(7) -0.5074(5) 0.0501(17) Uani d . 1
C C20 -0.5433(5) -0.9743(9) -0.5441(7) 0.072(3) Uani d . 1
H H20 -0.4894 -0.9962 -0.5310 0.086 Uiso calc R 1
C C21 -0.5580(6) -0.8791(8) -0.5990(5) 0.069(2) Uani d . 1
H H21 -0.5140 -0.8339 -0.6199 0.083 Uiso calc R 1
C C22 -0.6369(6) -0.8486(7) -0.6240(5) 0.0578(19) Uani d . 1
C C23 -0.6548(6) -0.7477(8) -0.6847(6) 0.080(3) Uani d . 1
H H23A -0.6848 -0.7765 -0.7357 0.096 Uiso calc R 1
H H23B -0.6042 -0.7120 -0.7042 0.096 Uiso calc R 1
H H23C -0.6871 -0.6891 -0.6536 0.096 Uiso calc R 1
C C24 -0.6992(5) -0.9174(7) -0.5874(5) 0.0572(18) Uani d . 1
H H24 -0.7533 -0.8990 -0.6023 0.069 Uiso calc R 1

loop_
_atom_site_aniso_label
_atom_site_aniso_U_11
_atom_site_aniso_U_22
_atom_site_aniso_U_33
_atom_site_aniso_U_12
_atom_site_aniso_U_13
_atom_site_aniso_U_23
Zn1 0.0310(4) 0.0557(5) 0.0721(10) -0.0013(4) 0.0036(4) 0.0035(4)
Zn2 0.0336(4) 0.0550(5) 0.0678(9) 0.0005(4) -0.0026(4) -0.0006(4)
Cl1 0.0615(14) 0.0871(16) 0.113(2) 0.0035(12) 0.0292(13) 0.0328(14)
Cl2 0.0426(10) 0.0783(13) 0.0805(15) 0.0030(9) -0.0096(9) 0.0048(11)
Cl3 0.0490(11) 0.0682(12) 0.0759(14) -0.0025(9) 0.0060(9) -0.0081(10)
Cl4 0.0550(13) 0.0829(15) 0.109(2) 0.0089(11) -0.0215(12) -0.0355(14)
N1 0.038(3) 0.049(3) 0.065(4) -0.002(3) -0.007(3) 0.012(3)
N2 0.037(3) 0.047(3) 0.069(4) -0.003(3) 0.011(3) 0.009(3)
N3 0.041(3) 0.057(3) 0.058(4) -0.001(3) -0.001(3) -0.011(3)
N4 0.034(3) 0.063(4) 0.055(4) -0.002(3) 0.003(3) -0.008(3)
C1 0.045(4) 0.057(4) 0.061(4) -0.002(3) -0.008(3) 0.002(3)
C2 0.065(5) 0.062(5) 0.053(5) -0.006(4) -0.016(4) 0.013(4)
C3 0.135(10) 0.068(6) 0.066(6) -0.018(6) -0.023(6) 0.001(4)
C4 0.067(6) 0.080(6) 0.066(5) -0.028(5) -0.016(4) 0.006(5)
C5 0.035(4) 0.088(6) 0.063(5) -0.004(4) -0.002(3) 0.010(5)
C6 0.046(4) 0.058(4) 0.054(4) -0.010(3) -0.005(3) 0.021(3)
C7 0.027(3) 0.056(4) 0.055(5) 0.003(3) 0.007(3) 0.017(4)
C8 0.046(4) 0.073(5) 0.065(5) 0.012(4) 0.008(3) 0.014(4)
C9 0.051(5) 0.093(7) 0.062(5) 0.025(5) 0.021(4) 0.027(5)
C10 0.081(7) 0.057(4) 0.048(5) 0.023(5) 0.013(4) 0.022(4)
C11 0.102(8) 0.073(6) 0.071(6) 0.026(5) 0.017(5) 0.005(5)
C12 0.041(4) 0.059(5) 0.071(5) -0.002(3) 0.000(3) 0.017(4)
C13 0.058(5) 0.056(5) 0.064(5) 0.001(4) -0.009(4) -0.008(4)
C14 0.069(6) 0.070(5) 0.061(5) 0.029(5) -0.013(4) -0.019(4)
C15 0.112(9) 0.082(7) 0.073(6) 0.028(6) -0.029(6) -0.006(5)
C16 0.052(5) 0.093(7) 0.078(6) 0.032(5) -0.014(4) -0.013(5)
C17 0.037(4) 0.098(7) 0.089(6) 0.006(4) -0.012(4) -0.016(5)
C18 0.048(4) 0.059(4) 0.058(5) 0.008(4) 0.010(4) -0.020(4)
C19 0.033(3) 0.068(4) 0.049(4) 0.001(3) 0.002(3) -0.018(3)
C20 0.039(4) 0.098(7) 0.078(6) -0.011(4) 0.005(4) -0.032(5)
C21 0.078(6) 0.076(6) 0.053(5) -0.021(5) 0.005(4) -0.006(4)
C22 0.077(6) 0.054(4) 0.042(4) -0.005(4) 0.008(3) -0.008(3)
C23 0.093(7) 0.076(6) 0.071(6) -0.018(5) 0.013(5) -0.007(5)
C24 0.050(4) 0.066(5) 0.055(4) 0.005(4) 0.002(3) -0.002(4)

loop_
_atom_type_symbol
_atom_type_description
_atom_type_scat_dispersion_real
_atom_type_scat_dispersion_imag
_atom_type_scat_source
Zn Zn 0.2839 1.4301 'International Tables Vol C Tables 4.2.6.8 and 6.1.1.4'
C C 0.0033 0.0016 'International Tables Vol C Tables 4.2.6.8 and 6.1.1.4'
Cl Cl 0.1484 0.1585 'International Tables Vol C Tables 4.2.6.8 and 6.1.1.4'
H H 0.0000 0.0000 'International Tables Vol C Tables 4.2.6.8 and 6.1.1.4'
N N 0.0061 0.0033 'International Tables Vol C Tables 4.2.6.8 and 6.1.1.4'
O O 0.0106 0.0060 'International Tables Vol C Tables 4.2.6.8 and 6.1.1.4'

loop_
_geom_angle_atom_site_label_1
_geom_angle_atom_site_label_2
_geom_angle_atom_site_label_3
_geom_angle
_geom_angle_publ_flag
N1 Zn1 N2 80.5(2) yes
N1 Zn1 Cl1 112.2(2) yes
N1 Zn1 Cl2 117.23(18) yes
N2 Zn1 Cl1 115.64(18) yes
N2 Zn1 Cl2 111.4(2) yes
Cl1 Zn1 Cl2 115.28(10) yes
N3 Zn2 N4 79.7(3) yes
N3 Zn2 Cl3 112.09(18) yes
N3 Zn2 Cl4 114.47(17) yes
N4 Zn2 Cl4 112.8(2) yes
N4 Zn2 Cl3 115.01(18) yes
Cl4 Zn2 Cl3 117.19(9) yes
N1 C1 C2 122.6(8) ?
N1 C1 H1 118.7 ?
C2 C1 H1 118.7 ?
C4 C2 C1 117.7(8) ?
C4 C2 C3 123.4(9) ?
C1 C2 C3 118.9(9) ?
C2 C3 H3A 109.5 ?
C2 C3 H3B 109.5 ?
H3A C3 H3B 109.5 ?
C2 C3 H3C 109.5 ?
H3A C3 H3C 109.5 ?
H3B C3 H3C 109.5 ?
C2 C4 C5 120.8(8) ?
C2 C4 H4 119.6 ?
C5 C4 H4 119.6 ?
C4 C5 C6 119.4(8) ?
C4 C5 H5 120.3 ?
C6 C5 H5 120.3 ?
N1 C6 C5 120.8(8) ?
N1 C6 C7 114.4(7) ?
C5 C6 C7 124.8(8) ?
N2 C7 C8 121.1(8) ?
N2 C7 C6 116.9(7) ?
C8 C7 C6 122.0(8) ?
C7 C8 C9 118.2(8) ?
C7 C8 H8 120.9 ?
C9 C8 H8 120.9 ?
C10 C9 C8 121.3(8) ?
C10 C9 H9 119.4 ?
C8 C9 H9 119.4 ?
C9 C10 C12 116.6(9) ?
C9 C10 C11 123.3(9) ?
C12 C10 C11 120.2(10) ?
C10 C11 H11A 109.4 ?
C10 C11 H11B 109.5 ?
H11A C11 H11B 109.5 ?
C10 C11 H11C 109.5 ?
H11A C11 H11C 109.5 ?
H11B C11 H11C 109.5 ?
N2 C12 C10 123.4(8) ?
N2 C12 H12 118.3 ?
C10 C12 H12 118.3 ?
N3 C13 C14 124.8(8) ?
N3 C13 H13 117.6 ?
C14 C13 H13 117.6 ?
C13 C14 C16 115.0(9) ?
C13 C14 C15 121.6(9) ?
C16 C14 C15 123.4(9) ?
C14 C15 H15A 109.4 ?
C14 C15 H15B 109.5 ?
H15A C15 H15B 109.5 ?
C14 C15 H15C 109.5 ?
H15A C15 H15C 109.5 ?
H15B C15 H15C 109.5 ?
C17 C16 C14 121.4(8) ?
C17 C16 H16 119.3 ?
C14 C16 H16 119.3 ?
C16 C17 C18 119.6(9) ?
C16 C17 H17 120.2 ?
C18 C17 H17 120.2 ?
N3 C18 C17 119.7(9) ?
N3 C18 C19 116.2(7) ?
C17 C18 C19 124.1(8) ?
N4 C19 C20 118.6(8) ?
N4 C19 C18 116.2(7) ?
C20 C19 C18 125.2(8) ?
C21 C20 C19 120.3(9) ?
C21 C20 H20 119.9 ?
C19 C20 H20 119.9 ?
C20 C21 C22 121.4(9) ?
C20 C21 H21 119.3 ?
C22 C21 H21 119.3 ?
C21 C22 C24 115.9(8) ?
C21 C22 C23 122.7(9) ?
C24 C22 C23 121.3(9) ?
C22 C23 H23A 109.5 ?
C22 C23 H23B 109.5 ?
H23A C23 H23B 109.5 ?
C22 C23 H23C 109.5 ?
H23A C23 H23C 109.5 ?
H23B C23 H23C 109.5 ?
N4 C24 C22 123.2(8) ?
N4 C24 H24 118.4 ?
C22 C24 H24 118.4 ?
C1 N1 C6 118.8(7) ?
C1 N1 Zn1 126.7(5) ?
C6 N1 Zn1 114.5(5) ?
C12 N2 C7 119.4(7) ?
C12 N2 Zn1 126.8(5) ?
C7 N2 Zn1 113.8(5) ?
C13 N3 C18 119.4(7) ?
C13 N3 Zn2 126.6(5) ?
C18 N3 Zn2 114.0(6) ?
C19 N4 C24 120.5(7) ?
C19 N4 Zn2 114.0(5) ?
C24 N4 Zn2 125.5(5) ?

loop_
_geom_bond_atom_site_label_1
_geom_bond_atom_site_label_2
_geom_bond_distance
_geom_bond_publ_flag
Zn1 Cl1 2.206(2) yes
Zn1 Cl2 2.215(2) yes
Zn2 Cl3 2.211(2) yes
Zn2 Cl4 2.207(3) yes
Zn1 N1 2.058(6) yes
Zn1 N2 2.057(6) yes
Zn2 N3 2.063(6) yes
Zn2 N4 2.066(6) yes
C1 N1 1.339(10) ?
C1 C2 1.406(12) ?
C1 H1 0.9300 ?
C2 C4 1.362(14) ?
C2 C3 1.502(12) ?
C3 H3A 0.9600 ?
C3 H3B 0.9600 ?
C3 H3C 0.9600 ?
C4 C5 1.369(13) ?
C4 H4 0.9300 ?
C5 C6 1.396(11) ?
C5 H5 0.9300 ?
C6 N1 1.357(10) ?
C6 C7 1.491(11) ?
C7 N2 1.339(9) ?
C7 C8 1.387(10) ?
C8 C9 1.392(12) ?
C8 H8 0.9300 ?
C9 C10 1.372(14) ?
C9 H9 0.9300 ?
C10 C12 1.386(13) ?
C10 C11 1.514(13) ?
C11 H11A 0.9600 ?
C11 H11B 0.9600 ?
C11 H11C 0.9600 ?
C12 N2 1.338(10) ?
C12 H12 0.9300 ?
C13 N3 1.341(10) ?
C13 C14 1.386(11) ?
C13 H13 0.9300 ?
C14 C16 1.389(13) ?
C14 C15 1.482(13) ?
C15 H15A 0.9600 ?
C15 H15B 0.9600 ?
C15 H15C 0.9600 ?
C16 C17 1.374(13) ?
C16 H16 0.9300 ?
C17 C18 1.397(11) ?
C17 H17 0.9300 ?
C18 N3 1.343(10) ?
C18 C19 1.460(12) ?
C19 N4 1.341(9) ?
C19 C20 1.397(11) ?
C20 C21 1.364(13) ?
C20 H20 0.9300 ?
C21 C22 1.379(14) ?
C21 H21 0.9300 ?
C22 C24 1.384(12) ?
C22 C23 1.476(12) ?
C23 H23A 0.9600 ?
C23 H23B 0.9600 ?
C23 H23C 0.9600 ?
C24 N4 1.348(10) ?
C24 H24 0.9300 ?

loop_
_geom_hbond_atom_site_label_D
_geom_hbond_atom_site_label_H
_geom_hbond_atom_site_label_A
_geom_hbond_site_symmetry_A
_geom_hbond_distance_DH
_geom_hbond_distance_HA
_geom_hbond_distance_DA
_geom_hbond_angle_DHA
_geom_hbond_publ_flag
C1 H1 Cl3 4_535 0.93 2.82 3.516(8) 132.00 yes
C16 H16 Cl3 4_525 0.93 2.83 3.638(10) 146.00 yes
C3 H3A Cg5 1_555 0.96 3.10 3.719(6) 123.79 yes
C11 H11A Cg2 1_565 0.96 2.83 3.688(5) 149.98 yes
C15 H15C Cg1 1_545 0.96 2.84 3.704(6) 150.43 yes
C23 H23C Cg4 1_555 0.96 3.11 3.690(6) 120.16 yes

loop_
_geom_torsion_atom_site_label_1
_geom_torsion_atom_site_label_2
_geom_torsion_atom_site_label_3
_geom_torsion_atom_site_label_4
_geom_torsion
N1 C1 C2 C4 -0.3(13)
N1 C1 C2 C3 177.9(7)
C1 C2 C4 C5 0.8(13)
C3 C2 C4 C5 -177.4(9)
C2 C4 C5 C6 -1.5(14)
C4 C5 C6 N1 1.7(12)
C4 C5 C6 C7 -179.5(8)
N1 C6 C7 N2 -1.5(9)
C5 C6 C7 N2 179.6(8)
N1 C6 C7 C8 178.1(7)
C5 C6 C7 C8 -0.8(11)
N2 C7 C8 C9 -0.6(12)
C6 C7 C8 C9 179.8(7)
C7 C8 C9 C10 0.8(13)
C8 C9 C10 C12 -1.2(12)
C8 C9 C10 C11 178.3(8)
C9 C10 C12 N2 1.4(12)
C11 C10 C12 N2 -178.1(8)
N3 C13 C14 C16 -1.8(12)
N3 C13 C14 C15 179.3(8)
C13 C14 C16 C17 3.1(13)
C15 C14 C16 C17 -178.1(9)
C14 C16 C17 C18 -2.6(15)
C16 C17 C18 N3 0.5(15)
C16 C17 C18 C19 179.8(8)
N3 C18 C19 N4 -0.8(11)
C17 C18 C19 N4 179.9(8)
N3 C18 C19 C20 -179.3(7)
C17 C18 C19 C20 1.4(14)
N4 C19 C20 C21 3.6(12)
C18 C19 C20 C21 -178.0(8)
C19 C20 C21 C22 -4.0(13)
C20 C21 C22 C24 2.4(12)
C20 C21 C22 C23 -178.8(8)
C21 C22 C24 N4 -0.5(11)
C23 C22 C24 N4 -179.4(7)
C2 C1 N1 C6 0.5(11)
C2 C1 N1 Zn1 178.2(6)
C5 C6 N1 C1 -1.2(10)
C7 C6 N1 C1 179.8(6)
C5 C6 N1 Zn1 -179.1(6)
C7 C6 N1 Zn1 1.9(7)
N2 Zn1 N1 C1 -179.1(6)
Cl1 Zn1 N1 C1 -65.2(7)
Cl2 Zn1 N1 C1 71.6(7)
N2 Zn1 N1 C6 -1.4(5)
Cl1 Zn1 N1 C6 112.5(5)
Cl2 Zn1 N1 C6 -110.7(5)
C10 C12 N2 C7 -1.2(12)
C10 C12 N2 Zn1 178.9(6)
C8 C7 N2 C12 0.8(12)
C6 C7 N2 C12 -179.6(6)
C8 C7 N2 Zn1 -179.3(6)
C6 C7 N2 Zn1 0.3(9)
N1 Zn1 N2 C12 -179.6(7)
Cl1 Zn1 N2 C12 70.3(7)
Cl2 Zn1 N2 C12 -64.0(7)
N1 Zn1 N2 C7 0.5(6)
Cl1 Zn1 N2 C7 -109.6(5)
Cl2 Zn1 N2 C7 116.2(6)
C14 C13 N3 C18 -0.1(12)
C14 C13 N3 Zn2 -178.1(6)
C17 C18 N3 C13 0.8(13)
C19 C18 N3 C13 -178.5(7)
C17 C18 N3 Zn2 179.0(7)
C19 C18 N3 Zn2 -0.3(10)
N4 Zn2 N3 C13 178.9(7)
Cl4 Zn2 N3 C13 -70.6(7)
Cl3 Zn2 N3 C13 66.0(6)
N4 Zn2 N3 C18 0.8(6)
Cl4 Zn2 N3 C18 111.3(6)
Cl3 Zn2 N3 C18 -112.1(6)
C20 C19 N4 C24 -1.7(10)
C18 C19 N4 C24 179.7(7)
C20 C19 N4 Zn2 -179.9(6)
C18 C19 N4 Zn2 1.5(8)
C22 C24 N4 C19 0.3(11)
C22 C24 N4 Zn2 178.3(5)
N3 Zn2 N4 C19 -1.3(5)
Cl4 Zn2 N4 C19 -113.6(5)
Cl3 Zn2 N4 C19 108.4(5)
N3 Zn2 N4 C24 -179.4(6)
Cl4 Zn2 N4 C24 68.3(6)
Cl3 Zn2 N4 C24 -69.7(6)
